data_2243842
loop_
_publ_author_name
'Miyamoto, Hisakazu'
'Takahashi, Hiroki'

_publ_section_title
;
 Crystal structure and photoreactive behaviour of
 <i>N</i>,<i>N</i>-diisopropyl(<i>p</i>-phenylphenyl)glyoxylamide
;
_journal_coeditor_code DJ2024
_journal_issue 6
_journal_name_full 'Acta Crystallographica Section E'
_journal_page_first 653
_journal_page_last 657
_journal_paper_doi 10.1107/S2056989021005387
_journal_volume 77
_journal_year 2021
_chemical_formula_iupac 'C20 H23 N O2'
_chemical_formula_moiety 'C20 H23 N O2'
_chemical_formula_sum 'C20 H23 N O2'
_chemical_formula_weight 309.39
_chemical_name_common
;
<i>N</i>,<i>N</i>-Diisopropyl(<i>p</i>-phenylphenyl)glyoxylamide
;
_chemical_name_systematic
;
2-([1,1'-Biphenyl]-4-yl)-2-oxo-<i>N</i>,<i>N</i>-bis(propan-2-yl)acetamide
;
_space_group_crystal_system orthorhombic
_space_group_IT_number 19
_space_group_name_Hall 'P 2ac 2ab'
_space_group_name_H-M_alt 'P 21 21 21'
_atom_sites_solution_hydrogens geom
_atom_sites_solution_primary difmap
_audit_creation_method SHELXL-2018/3
_cell_angle_alpha 90
_cell_angle_beta 90
_cell_angle_gamma 90
_cell_formula_units_Z 4
_cell_length_a 6.1313(2)
_cell_length_b 7.3710(2)
_cell_length_c 38.1143(11)
_cell_measurement_reflns_used 2939
_cell_measurement_temperature 173(2)
_cell_measurement_theta_max 27.5
_cell_measurement_theta_min 3.4
_cell_volume 1722.53(9)
_computing_cell_refinement
;
<i>CrystalClear-SM Expert</i> (Rigaku, 2009)
;
_computing_data_collection
;
<i>CrystalClear-SM Expert</i> (Rigaku, 2009)
;
_computing_data_reduction
;
<i>CrystalClear-SM Expert</i> (Rigaku, 2009)
;
_computing_molecular_graphics
;
Mercury (Macrae <i>et al.</i>,  2020)
;
_computing_publication_material
;
publCIF (Westrip, 2010)
;
_computing_structure_refinement
;
SHELXL2018 (Sheldrick, 2015<i>b</i>)
;
_computing_structure_solution
;
SHELXT2014 (Sheldrick, 2015<i>a</i>)
;
_diffrn_ambient_temperature 173(2)
_diffrn_detector_area_resol_mean 28.5714
_diffrn_measured_fraction_theta_full 0.984
_diffrn_measured_fraction_theta_max 0.951
_diffrn_measurement_device_type 'Rigaku Saturn 724+ CCD'
_diffrn_measurement_method 'profile data from \w-scans'
_diffrn_radiation_type MoK\a
_diffrn_radiation_wavelength 0.71073
_diffrn_reflns_av_R_equivalents 0.0207
_diffrn_reflns_av_unetI/netI 0.0180
_diffrn_reflns_limit_h_max 7
_diffrn_reflns_limit_h_min -8
_diffrn_reflns_limit_k_max 9
_diffrn_reflns_limit_k_min -9
_diffrn_reflns_limit_l_max 48
_diffrn_reflns_limit_l_min -48
_diffrn_reflns_number 16094
_diffrn_reflns_theta_full 25.242
_diffrn_reflns_theta_max 27.965
_diffrn_reflns_theta_min 3.365
_diffrn_source 'sealed tube'
_exptl_absorpt_coefficient_mu 0.076
_exptl_absorpt_correction_T_max 0.985
_exptl_absorpt_correction_T_min 0.985
_exptl_absorpt_correction_type numerical
_exptl_absorpt_process_details
;
(<i>CrystalClear-SM Expert</i>; Rigaku, 2009)
;
_exptl_crystal_colour Colorless
_exptl_crystal_density_diffrn 1.193
_exptl_crystal_description Prism
_exptl_crystal_F_000 664
_exptl_crystal_size_max 0.310
_exptl_crystal_size_mid 0.290
_exptl_crystal_size_min 0.290
_refine_diff_density_max 0.164
_refine_diff_density_min -0.146
_refine_ls_abs_structure_details
;
Flack <i>x</i> determined using 1346 quotients
[(<i>I</i>^+^)-(<i>I</i>^-^)]/[(<i>I</i>^+^)+(<i>I</i>^-^)]
(Parsons <i>et al.</i>,  2013)
;
_refine_ls_abs_structure_Flack 0.1(4)
_refine_ls_extinction_method none
_refine_ls_goodness_of_fit_ref 1.045
_refine_ls_hydrogen_treatment constr
_refine_ls_matrix_type full
_refine_ls_number_parameters 212
_refine_ls_number_reflns 3877
_refine_ls_number_restraints 0
_refine_ls_restrained_S_all 1.045
_refine_ls_R_factor_all 0.0399
_refine_ls_R_factor_gt 0.0361
_refine_ls_shift/su_max 0.001
_refine_ls_shift/su_mean 0.000
_refine_ls_structure_factor_coef Fsqd
_refine_ls_weighting_details 'w=1/[\s^2^(Fo^2^)+(0.0314P)^2^+0.3778P] where P=(Fo^2^+2Fc^2^)/3'
_refine_ls_weighting_scheme calc
_refine_ls_wR_factor_gt 0.0787
_refine_ls_wR_factor_ref 0.0803
_reflns_number_gt 3614
_reflns_number_total 3877
_reflns_threshold_expression 'I > 2\s(I)'
_cod_data_source_file dj2024sup1.cif
_cod_data_source_block I
_cod_database_code 2243842
_shelx_space_group_comment
;
The symmetry employed for this shelxl refinement is uniquely defined
by the following loop, which should always be used as a source of
symmetry information in preference to the above space-group names.
They are only intended as comments.
;
_shelx_estimated_absorpt_t_min 0.977
_shelx_estimated_absorpt_t_max 0.978

loop_
_space_group_symop_operation_xyz
'x, y, z'
'-x+1/2, -y, z+1/2'
'x+1/2, -y+1/2, -z'
'-x, y+1/2, -z+1/2'

loop_
_atom_site_type_symbol
_atom_site_label
_atom_site_fract_x
_atom_site_fract_y
_atom_site_fract_z
_atom_site_U_iso_or_equiv
_atom_site_adp_type
_atom_site_calc_flag
_atom_site_occupancy
_atom_site_disorder_assembly
_atom_site_disorder_group
C C1 0.5093(3) 0.5728(2) 0.66469(4) 0.0240(3) Uani d 1 . .
C C2 0.6161(3) 0.6491(2) 0.69356(4) 0.0264(4) Uani d 1 . .
H H1 0.757076 0.700514 0.690769 0.032 Uiso calc 1 . .
C C3 0.5171(3) 0.6499(2) 0.72609(4) 0.0256(3) Uani d 1 . .
H H2 0.591743 0.702783 0.745390 0.031 Uiso calc 1 . .
C C4 0.3097(3) 0.5750(2) 0.73146(4) 0.0231(3) Uani d 1 . .
O O1 0.8128(2) 0.6133(2) 0.62656(3) 0.0413(3) Uani d 1 . .
O O2 0.4869(2) 0.32629(16) 0.59665(3) 0.0381(3) Uani d 1 . .
N N1 0.4188(2) 0.61084(19) 0.57509(4) 0.0276(3) Uani d 1 . .
C C5 0.2040(3) 0.5007(2) 0.70210(5) 0.0282(4) Uani d 1 . .
H H3 0.062937 0.449217 0.704797 0.034 Uiso calc 1 . .
C C6 0.3012(3) 0.5011(2) 0.66922(4) 0.0287(4) Uani d 1 . .
H H4 0.225190 0.452194 0.649669 0.034 Uiso calc 1 . .
C C7 0.6227(3) 0.5697(2) 0.63028(4) 0.0284(4) Uani d 1 . .
C C8 0.4985(3) 0.4927(2) 0.59863(4) 0.0281(4) Uani d 1 . .
C C9 0.4364(3) 0.8099(2) 0.58034(5) 0.0318(4) Uani d 1 . .
H H5 0.497384 0.829750 0.604367 0.038 Uiso calc 1 . .
C C10 0.5949(4) 0.8947(3) 0.55449(6) 0.0470(5) Uani d 1 . .
H H6 0.736401 0.833410 0.556225 0.070 Uiso calc 1 . .
H H7 0.612914 1.023717 0.559944 0.070 Uiso calc 1 . .
H H8 0.537864 0.881506 0.530604 0.070 Uiso calc 1 . .
C C11 0.2145(4) 0.9013(3) 0.57929(6) 0.0424(5) Uani d 1 . .
H H9 0.156583 0.896594 0.555338 0.064 Uiso calc 1 . .
H H10 0.229103 1.028114 0.586642 0.064 Uiso calc 1 . .
H H11 0.114502 0.838140 0.595205 0.064 Uiso calc 1 . .
C C12 0.3111(3) 0.5445(2) 0.54250(4) 0.0309(4) Uani d 1 . .
H H12 0.270143 0.654227 0.528562 0.037 Uiso calc 1 . .
C C13 0.4680(4) 0.4345(3) 0.51993(5) 0.0466(5) Uani d 1 . .
H H13 0.601203 0.504937 0.515886 0.070 Uiso calc 1 . .
H H14 0.398812 0.406781 0.497376 0.070 Uiso calc 1 . .
H H15 0.504725 0.321214 0.532000 0.070 Uiso calc 1 . .
C C14 0.1007(4) 0.4442(3) 0.55063(6) 0.0434(5) Uani d 1 . .
H H16 0.134408 0.331101 0.563027 0.065 Uiso calc 1 . .
H H17 0.024513 0.416204 0.528682 0.065 Uiso calc 1 . .
H H18 0.007510 0.520425 0.565414 0.065 Uiso calc 1 . .
C C15 0.2068(3) 0.5729(2) 0.76699(4) 0.0242(3) Uani d 1 . .
C C16 0.3150(3) 0.6450(2) 0.79631(5) 0.0327(4) Uani d 1 . .
H H19 0.454724 0.698538 0.793378 0.039 Uiso calc 1 . .
C C17 0.2219(4) 0.6397(3) 0.82944(5) 0.0385(5) Uani d 1 . .
H H20 0.299212 0.687471 0.848972 0.046 Uiso calc 1 . .
C C18 0.0172(4) 0.5653(3) 0.83418(5) 0.0387(5) Uani d 1 . .
H H21 -0.047408 0.563386 0.856828 0.046 Uiso calc 1 . .
C C19 -0.0930(3) 0.4937(3) 0.80572(5) 0.0360(4) Uani d 1 . .
H H22 -0.233437 0.441822 0.808872 0.043 Uiso calc 1 . .
C C20 0.0005(3) 0.4972(2) 0.77263(5) 0.0295(4) Uani d 1 . .
H H23 -0.077146 0.447082 0.753360 0.035 Uiso calc 1 . .

loop_
_atom_site_aniso_label
_atom_site_aniso_U_11
_atom_site_aniso_U_22
_atom_site_aniso_U_33
_atom_site_aniso_U_12
_atom_site_aniso_U_13
_atom_site_aniso_U_23
C1 0.0285(8) 0.0234(7) 0.0201(8) 0.0024(7) -0.0035(6) 0.0011(6)
C2 0.0249(8) 0.0275(8) 0.0267(9) -0.0027(7) -0.0031(7) 0.0002(7)
C3 0.0275(8) 0.0278(8) 0.0216(8) -0.0033(7) -0.0061(7) -0.0022(6)
C4 0.0267(8) 0.0202(7) 0.0223(8) 0.0028(7) -0.0031(6) 0.0009(6)
O1 0.0359(7) 0.0594(9) 0.0286(7) -0.0063(7) 0.0036(6) -0.0020(6)
O2 0.0598(9) 0.0259(6) 0.0285(6) 0.0030(6) -0.0079(6) 0.0004(5)
N1 0.0376(8) 0.0255(7) 0.0198(7) 0.0002(6) -0.0016(6) -0.0001(6)
C5 0.0252(8) 0.0313(8) 0.0283(9) -0.0048(8) -0.0037(7) -0.0017(7)
C6 0.0303(9) 0.0334(9) 0.0224(8) -0.0006(8) -0.0081(7) -0.0034(7)
C7 0.0338(10) 0.0271(8) 0.0244(8) 0.0000(7) -0.0023(7) 0.0021(7)
C8 0.0365(10) 0.0284(8) 0.0194(8) 0.0010(8) 0.0007(7) 0.0000(7)
C9 0.0442(11) 0.0264(8) 0.0248(9) -0.0025(8) -0.0018(8) 0.0011(7)
C10 0.0446(11) 0.0382(11) 0.0581(13) -0.0029(10) 0.0089(10) 0.0104(10)
C11 0.0506(12) 0.0316(9) 0.0451(11) 0.0038(9) 0.0135(10) -0.0045(9)
C12 0.0421(10) 0.0311(9) 0.0195(8) 0.0074(8) -0.0050(7) -0.0020(7)
C13 0.0593(14) 0.0570(13) 0.0234(9) 0.0184(12) -0.0023(9) -0.0081(9)
C14 0.0476(12) 0.0433(11) 0.0395(11) -0.0028(10) -0.0093(10) -0.0081(9)
C15 0.0293(8) 0.0193(7) 0.0240(8) 0.0019(7) -0.0004(7) -0.0002(6)
C16 0.0396(10) 0.0323(9) 0.0260(9) -0.0076(8) 0.0005(8) -0.0016(7)
C17 0.0568(12) 0.0351(10) 0.0238(9) -0.0080(9) 0.0009(9) -0.0033(8)
C18 0.0555(13) 0.0322(9) 0.0285(9) 0.0005(9) 0.0126(9) 0.0031(8)
C19 0.0360(10) 0.0348(9) 0.0373(10) -0.0009(8) 0.0090(9) 0.0038(8)
C20 0.0305(9) 0.0281(8) 0.0300(9) 0.0011(8) -0.0023(7) 0.0000(7)

loop_
_atom_type_symbol
_atom_type_description
_atom_type_scat_dispersion_real
_atom_type_scat_dispersion_imag
_atom_type_scat_source
C C 0.0033 0.0016 'International Tables Vol C Tables 4.2.6.8 and 6.1.1.4'
H H 0.0000 0.0000 'International Tables Vol C Tables 4.2.6.8 and 6.1.1.4'
N N 0.0061 0.0033 'International Tables Vol C Tables 4.2.6.8 and 6.1.1.4'
O O 0.0106 0.0060 'International Tables Vol C Tables 4.2.6.8 and 6.1.1.4'

loop_
_geom_angle_atom_site_label_1
_geom_angle_atom_site_label_2
_geom_angle_atom_site_label_3
_geom_angle_site_symmetry_1
_geom_angle_site_symmetry_3
_geom_angle
_geom_angle_publ_flag
C6 C1 C2 . . 118.98(15) ?
C6 C1 C7 . . 122.22(15) ?
C2 C1 C7 . . 118.80(15) ?
C3 C2 C1 . . 120.18(15) ?
C3 C2 H1 . . 119.9 ?
C1 C2 H1 . . 119.9 ?
C2 C3 C4 . . 121.88(15) ?
C2 C3 H2 . . 119.1 ?
C4 C3 H2 . . 119.1 ?
C3 C4 C5 . . 117.15(15) ?
C3 C4 C15 . . 121.29(14) ?
C5 C4 C15 . . 121.56(15) ?
C8 N1 C9 . . 121.65(14) ?
C8 N1 C12 . . 120.38(14) ?
C9 N1 C12 . . 117.97(14) ?
C6 C5 C4 . . 121.36(16) ?
C6 C5 H3 . . 119.3 ?
C4 C5 H3 . . 119.3 ?
C5 C6 C1 . . 120.44(15) ?
C5 C6 H4 . . 119.8 ?
C1 C6 H4 . . 119.8 ?
O1 C7 C1 . . 123.19(16) ?
O1 C7 C8 . . 118.74(16) ?
C1 C7 C8 . . 117.87(15) ?
O2 C8 N1 . . 125.77(17) ?
O2 C8 C7 . . 116.41(16) ?
N1 C8 C7 . . 117.78(15) ?
N1 C9 C10 . . 111.42(16) ?
N1 C9 C11 . . 111.71(16) ?
C10 C9 C11 . . 111.97(16) ?
N1 C9 H5 . . 107.1 ?
C10 C9 H5 . . 107.1 ?
C11 C9 H5 . . 107.1 ?
C9 C10 H6 . . 109.5 ?
C9 C10 H7 . . 109.5 ?
H6 C10 H7 . . 109.5 ?
C9 C10 H8 . . 109.5 ?
H6 C10 H8 . . 109.5 ?
H7 C10 H8 . . 109.5 ?
C9 C11 H9 . . 109.5 ?
C9 C11 H10 . . 109.5 ?
H9 C11 H10 . . 109.5 ?
C9 C11 H11 . . 109.5 ?
H9 C11 H11 . . 109.5 ?
H10 C11 H11 . . 109.5 ?
N1 C12 C14 . . 111.50(15) ?
N1 C12 C13 . . 111.46(16) ?
C14 C12 C13 . . 113.10(17) ?
N1 C12 H12 . . 106.8 ?
C14 C12 H12 . . 106.8 ?
C13 C12 H12 . . 106.8 ?
C12 C13 H13 . . 109.5 ?
C12 C13 H14 . . 109.5 ?
H13 C13 H14 . . 109.5 ?
C12 C13 H15 . . 109.5 ?
H13 C13 H15 . . 109.5 ?
H14 C13 H15 . . 109.5 ?
C12 C14 H16 . . 109.5 ?
C12 C14 H17 . . 109.5 ?
H16 C14 H17 . . 109.5 ?
C12 C14 H18 . . 109.5 ?
H16 C14 H18 . . 109.5 ?
H17 C14 H18 . . 109.5 ?
C20 C15 C16 . . 117.12(16) ?
C20 C15 C4 . . 121.66(15) ?
C16 C15 C4 . . 121.21(16) ?
C17 C16 C15 . . 121.34(18) ?
C17 C16 H19 . . 119.3 ?
C15 C16 H19 . . 119.3 ?
C18 C17 C16 . . 120.26(18) ?
C18 C17 H20 . . 119.9 ?
C16 C17 H20 . . 119.9 ?
C17 C18 C19 . . 119.54(17) ?
C17 C18 H21 . . 120.2 ?
C19 C18 H21 . . 120.2 ?
C18 C19 C20 . . 120.33(19) ?
C18 C19 H22 . . 119.8 ?
C20 C19 H22 . . 119.8 ?
C19 C20 C15 . . 121.40(17) ?
C19 C20 H23 . . 119.3 ?
C15 C20 H23 . . 119.3 ?

loop_
_geom_bond_atom_site_label_1
_geom_bond_atom_site_label_2
_geom_bond_site_symmetry_2
_geom_bond_distance
_geom_bond_publ_flag
C1 C6 . 1.392(3) ?
C1 C2 . 1.398(2) ?
C1 C7 . 1.485(2) ?
C2 C3 . 1.380(2) ?
C2 H1 . 0.9500 ?
C3 C4 . 1.401(2) ?
C3 H2 . 0.9500 ?
C4 C5 . 1.404(2) ?
C4 C15 . 1.494(2) ?
O1 C7 . 1.217(2) ?
O2 C8 . 1.231(2) ?
N1 C8 . 1.342(2) ?
N1 C9 . 1.485(2) ?
N1 C12 . 1.489(2) ?
C5 C6 . 1.388(2) ?
C5 H3 . 0.9500 ?
C6 H4 . 0.9500 ?
C7 C8 . 1.535(2) ?
C9 C10 . 1.519(3) ?
C9 C11 . 1.519(3) ?
C9 H5 . 1.0000 ?
C10 H6 . 0.9800 ?
C10 H7 . 0.9800 ?
C10 H8 . 0.9800 ?
C11 H9 . 0.9800 ?
C11 H10 . 0.9800 ?
C11 H11 . 0.9800 ?
C12 C14 . 1.519(3) ?
C12 C13 . 1.524(3) ?
C12 H12 . 1.0000 ?
C13 H13 . 0.9800 ?
C13 H14 . 0.9800 ?
C13 H15 . 0.9800 ?
C14 H16 . 0.9800 ?
C14 H17 . 0.9800 ?
C14 H18 . 0.9800 ?
C15 C20 . 1.399(3) ?
C15 C16 . 1.404(2) ?
C16 C17 . 1.386(3) ?
C16 H19 . 0.9500 ?
C17 C18 . 1.382(3) ?
C17 H20 . 0.9500 ?
C18 C19 . 1.382(3) ?
C18 H21 . 0.9500 ?
C19 C20 . 1.385(3) ?
C19 H22 . 0.9500 ?
C20 H23 . 0.9500 ?

loop_
_geom_hbond_atom_site_label_D
_geom_hbond_atom_site_label_H
_geom_hbond_atom_site_label_A
_geom_hbond_site_symmetry_A
_geom_hbond_distance_DH
_geom_hbond_distance_HA
_geom_hbond_distance_DA
_geom_hbond_angle_DHA
_geom_hbond_publ_flag
C9 H5 O1 . 1.00 2.65 3.245(2) 119 yes
C13 H15 O2 . 0.98 2.47 3.033(3) 117 yes
C14 H16 O2 . 0.98 2.51 3.072(3) 116 yes
C14 H18 O1 1_455 0.98 2.71 3.612(3) 154 yes
C17 H20 O2 4_656 0.95 2.66 3.608(2) 179 yes

loop_
_geom_torsion_atom_site_label_1
_geom_torsion_atom_site_label_2
_geom_torsion_atom_site_label_3
_geom_torsion_atom_site_label_4
_geom_torsion_site_symmetry_1
_geom_torsion_site_symmetry_2
_geom_torsion_site_symmetry_3
_geom_torsion_site_symmetry_4
_geom_torsion
_geom_torsion_publ_flag
C6 C1 C2 C3 . . . . 1.2(2) ?
C7 C1 C2 C3 . . . . -178.37(15) ?
C1 C2 C3 C4 . . . . 0.3(2) ?
C2 C3 C4 C5 . . . . -1.0(2) ?
C2 C3 C4 C15 . . . . 178.55(15) ?
C3 C4 C5 C6 . . . . 0.2(3) ?
C15 C4 C5 C6 . . . . -179.27(16) ?
C4 C5 C6 C1 . . . . 1.2(3) ?
C2 C1 C6 C5 . . . . -1.9(2) ?
C7 C1 C6 C5 . . . . 177.64(16) ?
C6 C1 C7 O1 . . . . -171.73(18) ?
C2 C1 C7 O1 . . . . 7.8(3) ?
C6 C1 C7 C8 . . . . 3.1(2) ?
C2 C1 C7 C8 . . . . -177.40(15) ?
C9 N1 C8 O2 . . . . 178.42(19) ?
C12 N1 C8 O2 . . . . -2.2(3) ?
C9 N1 C8 C7 . . . . -3.9(2) ?
C12 N1 C8 C7 . . . . 175.50(16) ?
O1 C7 C8 O2 . . . . 97.1(2) ?
C1 C7 C8 O2 . . . . -77.9(2) ?
O1 C7 C8 N1 . . . . -80.7(2) ?
C1 C7 C8 N1 . . . . 104.20(19) ?
C8 N1 C9 C10 . . . . 110.4(2) ?
C12 N1 C9 C10 . . . . -69.1(2) ?
C8 N1 C9 C11 . . . . -123.57(18) ?
C12 N1 C9 C11 . . . . 57.0(2) ?
C8 N1 C12 C14 . . . . 65.9(2) ?
C9 N1 C12 C14 . . . . -114.69(18) ?
C8 N1 C12 C13 . . . . -61.6(2) ?
C9 N1 C12 C13 . . . . 117.88(18) ?
C3 C4 C15 C20 . . . . -179.53(16) ?
C5 C4 C15 C20 . . . . -0.1(2) ?
C3 C4 C15 C16 . . . . -0.4(2) ?
C5 C4 C15 C16 . . . . 179.07(17) ?
C20 C15 C16 C17 . . . . 0.6(3) ?
C4 C15 C16 C17 . . . . -178.57(17) ?
C15 C16 C17 C18 . . . . -1.1(3) ?
C16 C17 C18 C19 . . . . 1.0(3) ?
C17 C18 C19 C20 . . . . -0.3(3) ?
C18 C19 C20 C15 . . . . -0.2(3) ?
C16 C15 C20 C19 . . . . 0.0(2) ?
C4 C15 C20 C19 . . . . 179.20(16) ?

_cod_database_fobs_code 2243842
